data_9006637
loop_
_publ_author_name
'Kudoh, Y.'
'Inoue, T.'

_publ_section_title
;
 Mg-vacant structural modules and dilution of the symmetry
 of hydrous wadsleyite, beta-Mg2-xSiH2xO4 with 0.00<=x<=0.25
 Sample: 0.5H-beta
;
_journal_name_full 'Physics and Chemistry of Minerals'
_journal_page_first 382
_journal_page_last 388
_journal_paper_doi 10.1007/s002690050198
_journal_volume 26
_journal_year 1999
_chemical_formula_sum 'Mg1.72 O4 Si'
_chemical_name_mineral Wadsleyite
_space_group_IT_number 12
_space_group_name_Hall '-C 2y (x+1/4,y-1/4,-x+z-1/4)'
_space_group_name_H-M_alt 'C 1 2/m 1 (a+c-1/4,b+1/4,c)'
_symmetry_space_group_name_H-M 'C 1 2/m 1 (a+c-1/4,b+1/4,c)'
_cell_angle_alpha 90
_cell_angle_beta 90.09
_cell_angle_gamma 90
_cell_length_a 5.675
_cell_length_b 11.579
_cell_length_c 8.244
_cell_formula_units_Z 8
_cell_volume 541.719
_exptl_crystal_density_diffrn 3.283
_cod_original_sg_symbol_H-M 'I 1 2/m 1'
_cod_original_formula_sum 'Mg1.72 Si O4'
_cod_database_code 9006637

loop_
_symmetry_equiv_pos_as_xyz
x,y,z
1/2+x,1/2+y,1/2+z
x,1/2-y,z
1/2+x,-y,1/2+z
1/2-x,y,1/2-z
-x,1/2+y,-z
1/2-x,1/2-y,1/2-z
-x,-y,-z

loop_
_atom_site_aniso_label
_atom_site_aniso_U_11
_atom_site_aniso_U_22
_atom_site_aniso_U_33
_atom_site_aniso_U_12
_atom_site_aniso_U_13
_atom_site_aniso_U_23
MgM1 0.01697 0.00408 0.01240 0.00033 0.00284 0.00193
MgM2 0.01158 0.00543 0.00448 0.00000 0.00024 0.00000
MgM3a 0.01289 0.01087 0.00792 0.00000 0.00000 0.00000
MgM3b 0.01044 0.00883 0.00792 0.00000 0.00119 0.00000
Si 0.00995 0.01087 0.01136 -0.00033 0.00024 -0.00193
O1 0.00441 0.01223 0.01412 0.00000 -0.00450 0.00000
O2 0.00995 0.00951 0.00620 0.00000 0.00047 0.00000
O3 0.02023 0.01970 0.01963 0.00266 0.00332 0.00484
O4a 0.00963 0.01155 0.01171 -0.00499 0.00119 -0.00097
O4b 0.00783 0.00883 0.01446 -0.00466 0.00190 -0.00145

loop_
_atom_site_label
_atom_site_fract_x
_atom_site_fract_y
_atom_site_fract_z
_atom_site_occupancy
_atom_site_U_iso_or_equiv
MgM1 0.00000 0.00000 0.00000 1.00000 0.01115
MgM2 0.00080 0.25000 0.96830 0.92000 0.00709
MgM3a 0.25000 0.12090 0.25000 0.76000 0.01051
MgM3b 0.75000 0.37940 0.25000 0.76000 0.00899
Si 0.00010 0.12070 0.61560 1.00000 0.01064
O1 -0.00070 0.25000 0.22650 1.00000 0.01026
O2 0.00330 0.25000 0.71840 1.00000 0.00836
O3 0.00220 0.98550 0.25800 1.00000 0.01963
O4a 0.26080 0.12420 0.99510 1.00000 0.01089
O4b 0.73990 0.37610 0.99420 1.00000 0.01039

_database_code_amcsd 0008219
